data_4318226
loop_
_publ_author_name
'Fatima Setifi'
'Lahc\`ene Ouahab'
'St\'ephane Golhen'
'Olivier Hernandez'
'Akira Miyazaki'
'Toshiaki Enoki'
'Takashi Toita'
'Jun-ichi Yamada'
'Hiroyuki Nishikawa'
'Andrzej \/Lapi\'nski'
'Roman \'Swietlik'

_publ_section_title
;
 New Tetrathiapentalene-Derived Charge Transfer Salts with Paramagnetic
 Transition Metal Complex Anion: \k-(EDDH-TTP)3[Cr(phen)(NCS)4].2CH2Cl2
 and \k21-(BDH-TTP)5[Cr(phen)(NCS)4]2.2CH2Cl2
;
_journal_name_full 'Inorganic Chemistry'
_journal_page_first 3761
_journal_page_last 3768
_journal_paper_doi 10.1021/ic0255961
_journal_volume 41
_journal_year 2002
_chemical_formula_sum 'C42 H28 Cl2 Cr N6 S24'
_chemical_formula_weight 1509.04
_chemical_name_systematic
; 
 ? 
;
_space_group_IT_number 14
_symmetry_cell_setting monoclinic
_symmetry_space_group_name_Hall '-P 2yab'
_symmetry_space_group_name_H-M 'P 1 21/a 1'
_atom_sites_solution_hydrogens geom
_atom_sites_solution_primary direct
_atom_sites_solution_secondary difmap
_audit_creation_method SHELXL-97
_cell_angle_alpha 90.00
_cell_angle_beta 99.9297(8)
_cell_angle_gamma 90.00
_cell_formula_units_Z 4
_cell_length_a 23.8275(4)
_cell_length_b 9.1015(2)
_cell_length_c 27.04200(12)
_cell_measurement_reflns_used 11081
_cell_measurement_temperature 120(2)
_cell_measurement_theta_max 27.485
_cell_measurement_theta_min 0.998
_cell_volume 5776.64(16)
_computing_cell_refinement 'HKL Scalepack (Otwinowski & Minor 1997)'
_computing_data_collection 'Collect (Nonius BV, 1997-2000)'
_computing_data_reduction 'HKL Denzo and Scalepack (Otwinowski & Minor 1997)'
_computing_structure_refinement 'SHELXL-97 (Sheldrick, 1997)'
_computing_structure_solution 'SHELXS-97 (Sheldrick, 1990)'
_diffrn_ambient_temperature 120(2)
_diffrn_detector_area_resol_mean 9
_diffrn_measured_fraction_theta_full 0.980
_diffrn_measured_fraction_theta_max 0.980
_diffrn_measurement_device '95mm CCD camera on \k-goniostat'
_diffrn_measurement_device_type KappaCCD
_diffrn_measurement_method CCD
_diffrn_radiation_monochromator 'horizonally mounted graphite crystal'
_diffrn_radiation_source 'fine-focus sealed tube'
_diffrn_radiation_type MoK\a
_diffrn_radiation_wavelength 0.71073
_diffrn_reflns_av_R_equivalents 0.0558
_diffrn_reflns_av_sigmaI/netI 0.1108
_diffrn_reflns_limit_h_max 30
_diffrn_reflns_limit_h_min -30
_diffrn_reflns_limit_k_max 11
_diffrn_reflns_limit_k_min -11
_diffrn_reflns_limit_l_max 34
_diffrn_reflns_limit_l_min -35
_diffrn_reflns_number 22157
_diffrn_reflns_theta_full 27.48
_diffrn_reflns_theta_max 27.48
_diffrn_reflns_theta_min 1.53
_exptl_absorpt_coefficient_mu 1.199
_exptl_crystal_density_diffrn 1.735
_exptl_crystal_density_method 'not measured'
_exptl_crystal_F_000 3056
_refine_diff_density_max 1.444
_refine_diff_density_min -1.297
_refine_diff_density_rms 0.131
_refine_ls_extinction_method none
_refine_ls_goodness_of_fit_ref 0.992
_refine_ls_hydrogen_treatment mixed
_refine_ls_matrix_type full
_refine_ls_number_parameters 698
_refine_ls_number_reflns 12961
_refine_ls_number_restraints 2
_refine_ls_restrained_S_all 1.058
_refine_ls_R_factor_all 0.1335
_refine_ls_R_factor_gt 0.0530
_refine_ls_shift/su_max 0.000
_refine_ls_shift/su_mean 0.000
_refine_ls_structure_factor_coef Fsqd
_refine_ls_weighting_details 'calc w=1/[\s^2^(Fo^2^)+(0.0755P)^2^+0.0000P] where P=(Fo^2^+2Fc^2^)/3'
_refine_ls_weighting_scheme calc
_refine_ls_wR_factor_gt 0.1196
_refine_ls_wR_factor_ref 0.1660
_reflns_number_gt 6790
_reflns_number_total 12961
_reflns_threshold_expression >2sigma(I)
_cod_data_source_file ic0255961_s1_2.cif
_cod_data_source_block 2
_cod_depositor_comments
;
The following automatic conversions were performed:

'_symmetry_cell_setting' value 'Monoclinic' changed to 'monoclinic'
according to the built-in table from CIF Core dictionary named
'cif_core.dic' version 2.4.1 from 2010-06-29.

Automatic conversion script
Id: cif_fix_values 1646 2011-03-28 12:23:43Z adriana 
;
_cod_database_code 4318226

loop_
_symmetry_equiv_pos_as_xyz
'x, y, z'
'-x+1/2, y+1/2, -z'
'-x, -y, -z'
'x-1/2, -y-1/2, z'

loop_
_atom_site_label
_atom_site_type_symbol
_atom_site_fract_x
_atom_site_fract_y
_atom_site_fract_z
_atom_site_U_iso_or_equiv
_atom_site_adp_type
_atom_site_occupancy
_atom_site_symmetry_multiplicity
_atom_site_calc_flag
_atom_site_refinement_flags
_atom_site_disorder_assembly
_atom_site_disorder_group
Cr Cr 0.37523(4) -0.05594(8) 0.09944(3) 0.0234(2) Uani 1 1 d . . .
S1 S 0.26614(7) -0.26919(15) 0.21216(5) 0.0351(4) Uani 1 1 d . . .
S2 S 0.56658(8) 0.0018(3) 0.17656(7) 0.0951(9) Uani 1 1 d . . .
S3 S 0.44448(7) -0.51415(15) 0.05077(6) 0.0377(4) Uani 1 1 d . . .
S4 S 0.33911(7) 0.38414(16) 0.18191(6) 0.0397(4) Uani 1 1 d . . .
S5 S 0.67327(6) 0.36893(14) 0.59808(5) 0.0275(3) Uani 1 1 d . . .
S6 S 0.60325(6) 0.63124(14) 0.60977(5) 0.0276(3) Uani 1 1 d . . .
S7 S 0.63348(6) 0.37785(14) 0.47947(4) 0.0264(3) Uani 1 1 d . . .
S8 S 0.55551(6) 0.62823(13) 0.48954(4) 0.0231(3) Uani 1 1 d . . .
S9 S 0.59425(6) 0.37825(14) 0.36578(4) 0.0249(3) Uani 1 1 d . . .
S10 S 0.51653(6) 0.63114(14) 0.37551(5) 0.0259(3) Uani 1 1 d . . .
S11 S 0.55260(6) 0.38077(15) 0.24524(5) 0.0314(3) Uani 1 1 d . . .
S12 S 0.47104(6) 0.62024(15) 0.25532(5) 0.0307(3) Uani 1 1 d . . .
S13 S 0.81611(6) 0.69085(14) 0.70943(5) 0.0280(3) Uani 1 1 d . . .
S14 S 0.73717(7) 0.93703(17) 0.71683(5) 0.0435(4) Uani 1 1 d . . .
S15 S 0.77563(6) 0.68850(14) 0.58772(5) 0.0253(3) Uani 1 1 d . . .
S16 S 0.69762(6) 0.94118(13) 0.59806(5) 0.0252(3) Uani 1 1 d . . .
S17 S 0.73102(6) 0.68008(14) 0.47459(5) 0.0252(3) Uani 1 1 d . . .
S18 S 0.65278(6) 0.93024(14) 0.48504(5) 0.0253(3) Uani 1 1 d . . .
S19 S 0.68777(6) 0.68851(14) 0.35354(5) 0.0282(3) Uani 1 1 d . . .
S20 S 0.61359(6) 0.94183(14) 0.36661(5) 0.0271(3) Uani 1 1 d . . .
S21 S 0.47962(6) 0.14389(15) 0.32090(5) 0.0309(3) Uani 1 1 d . . .
S22 S 0.40155(6) -0.10759(13) 0.32471(4) 0.0231(3) Uani 1 1 d . . .
S23 S 0.51999(6) 0.13185(13) 0.43966(4) 0.0233(3) Uani 1 1 d . A .
S24 S 0.55892(6) 0.12180(14) 0.55356(4) 0.0261(3) Uani 1 1 d . . .
N1 N 0.30227(18) -0.0537(4) 0.04522(14) 0.0222(10) Uani 1 1 d . . .
N2 N 0.40599(18) 0.0523(4) 0.04130(14) 0.0225(10) Uani 1 1 d . . .
N3 N 0.33543(19) -0.1626(4) 0.14741(15) 0.0267(10) Uani 1 1 d . . .
N4 N 0.4517(2) -0.0473(4) 0.14334(15) 0.0297(11) Uani 1 1 d . . .
N5 N 0.39768(18) -0.2442(5) 0.07088(15) 0.0269(10) Uani 1 1 d . . .
N6 N 0.35406(19) 0.1344(5) 0.12634(16) 0.0286(10) Uani 1 1 d . . .
C1 C 0.2503(2) -0.0999(5) 0.04899(19) 0.0275(12) Uani 1 1 d . . .
H1 H 0.2432 -0.1343 0.0805 0.033 Uiso 1 1 calc R . .
C2 C 0.2058(2) -0.0994(6) 0.0081(2) 0.0315(13) Uani 1 1 d . . .
H2 H 0.1689 -0.1311 0.0123 0.038 Uiso 1 1 calc R . .
C3 C 0.2148(2) -0.0536(5) -0.0381(2) 0.0306(13) Uani 1 1 d . . .
H3 H 0.1847 -0.0554 -0.0661 0.037 Uiso 1 1 calc R . .
C4 C 0.2693(2) -0.0037(5) -0.04335(19) 0.0267(12) Uani 1 1 d . . .
C5 C 0.3114(2) -0.0039(5) -0.00039(18) 0.0259(12) Uani 1 1 d . . .
C6 C 0.2843(2) 0.0504(5) -0.08989(19) 0.0307(13) Uani 1 1 d . . .
H6 H 0.2565 0.0492 -0.1196 0.037 Uiso 1 1 calc R . .
C7 C 0.3366(2) 0.1019(5) -0.09177(19) 0.0270(12) Uani 1 1 d . . .
H7 H 0.3450 0.1359 -0.1229 0.032 Uiso 1 1 calc R . .
C8 C 0.3802(2) 0.1072(5) -0.04799(19) 0.0245(12) Uani 1 1 d . . .
C9 C 0.3674(2) 0.0514(5) -0.00259(18) 0.0226(12) Uani 1 1 d . . .
C10 C 0.4347(2) 0.1652(5) -0.04703(19) 0.0278(13) Uani 1 1 d . . .
H10 H 0.4456 0.2014 -0.0770 0.033 Uiso 1 1 calc R . .
C11 C 0.4724(2) 0.1695(5) -0.00264(19) 0.0273(12) Uani 1 1 d . . .
H11 H 0.5090 0.2124 -0.0014 0.033 Uiso 1 1 calc R . .
C12 C 0.4568(2) 0.1104(5) 0.04087(19) 0.0254(12) Uani 1 1 d . . .
H12 H 0.4837 0.1120 0.0712 0.031 Uiso 1 1 calc R . .
C13 C 0.3064(2) -0.2083(5) 0.17455(18) 0.0254(12) Uani 1 1 d . . .
C14 C 0.4997(3) -0.0287(6) 0.15762(19) 0.0349(14) Uani 1 1 d . . .
C15 C 0.4172(2) -0.3575(6) 0.06269(18) 0.0247(12) Uani 1 1 d . . .
C16 C 0.3480(2) 0.2383(6) 0.14954(18) 0.0243(12) Uani 1 1 d . . .
C17 C 0.6861(2) 0.4539(5) 0.65935(18) 0.0257(12) Uani 1 1 d . . .
H17A H 0.6968 0.3785 0.6856 0.031 Uiso 1 1 calc R . .
H17B H 0.7176 0.5258 0.6615 0.031 Uiso 1 1 calc R . .
C18 C 0.6318(2) 0.5304(6) 0.66690(18) 0.0320(13) Uani 1 1 d . . .
H18A H 0.6399 0.5991 0.6956 0.038 Uiso 1 1 calc R . .
H18B H 0.6037 0.4572 0.6742 0.038 Uiso 1 1 calc R . .
C19 C 0.6257(2) 0.5026(5) 0.56988(18) 0.0226(12) Uani 1 1 d . . .
C20 C 0.6067(2) 0.5028(5) 0.51917(18) 0.0227(11) Uani 1 1 d . . .
C21 C 0.5935(2) 0.4485(5) 0.42550(16) 0.0220(11) Uani 1 1 d . . .
C22 C 0.5579(2) 0.5626(5) 0.42994(17) 0.0206(11) Uani 1 1 d . . .
C23 C 0.5431(2) 0.5026(5) 0.33571(18) 0.0246(12) Uani 1 1 d . . .
C24 C 0.5249(2) 0.5018(5) 0.28531(17) 0.0227(11) Uani 1 1 d . . .
C25 C 0.4978(2) 0.4164(6) 0.19128(19) 0.0357(14) Uani 1 1 d . . .
H25A H 0.5121 0.3929 0.1599 0.043 Uiso 1 1 calc R . .
H25B H 0.4639 0.3549 0.1928 0.043 Uiso 1 1 calc R . .
C26 C 0.4823(3) 0.5793(6) 0.19237(19) 0.0352(14) Uani 1 1 d . . .
H26A H 0.4473 0.5996 0.1678 0.042 Uiso 1 1 calc R . .
H26B H 0.5136 0.6405 0.1837 0.042 Uiso 1 1 calc R . .
C27 C 0.7980(3) 0.7221(7) 0.7707(2) 0.0536(19) Uani 1 1 d . . .
H27A H 0.7672 0.6542 0.7761 0.064 Uiso 1 1 calc R . .
H27B H 0.8317 0.7028 0.7969 0.064 Uiso 1 1 calc R . .
C28 C 0.7790(3) 0.8766(7) 0.7744(2) 0.0536(19) Uani 1 1 d . . .
H28A H 0.8127 0.9411 0.7831 0.064 Uiso 1 1 calc R . .
H28B H 0.7562 0.8844 0.8017 0.064 Uiso 1 1 calc R . .
C29 C 0.7647(2) 0.8122(5) 0.67810(18) 0.0241(12) Uani 1 1 d . . .
C30 C 0.7484(2) 0.8125(5) 0.62781(18) 0.0235(12) Uani 1 1 d . . .
C31 C 0.7299(2) 0.7491(5) 0.53453(17) 0.0214(11) Uani 1 1 d . . .
C32 C 0.6954(2) 0.8631(5) 0.53880(17) 0.0233(12) Uani 1 1 d . . .
C33 C 0.6810(2) 0.8078(5) 0.44488(17) 0.0230(12) Uani 1 1 d . . .
C34 C 0.6633(2) 0.8121(5) 0.39445(17) 0.0215(11) Uani 1 1 d . . .
C35 C 0.6591(2) 0.7896(6) 0.29709(18) 0.0308(13) Uani 1 1 d . . .
H35A H 0.6865 0.8657 0.2905 0.037 Uiso 1 1 calc R . .
H35B H 0.6521 0.7221 0.2680 0.037 Uiso 1 1 calc R . .
C36 C 0.6036(2) 0.8610(6) 0.30457(18) 0.0302(13) Uani 1 1 d . . .
H36A H 0.5729 0.7866 0.3012 0.036 Uiso 1 1 calc R . .
H36B H 0.5925 0.9378 0.2788 0.036 Uiso 1 1 calc R . .
C37A C 0.4570(7) 0.0496(16) 0.2625(3) 0.027(4) Uani 0.60(3) 1 d P A 1
H37A H 0.4518 0.1212 0.2345 0.032 Uiso 0.60(3) 1 calc PR A 1
H37B H 0.4865 -0.0219 0.2568 0.032 Uiso 0.60(3) 1 calc PR A 1
C37B C 0.4274(13) 0.112(3) 0.2660(6) 0.032(7) Uani 0.36(3) 1 d P A 2
H37C H 0.3967 0.1858 0.2648 0.038 Uiso 0.36(3) 1 calc PR A 2
H37D H 0.4454 0.1267 0.2360 0.038 Uiso 0.36(3) 1 calc PR A 2
C38 C 0.4032(3) -0.0275(7) 0.26360(19) 0.0440(16) Uani 1 1 d . A .
H38A H 0.3983 -0.1060 0.2379 0.053 Uiso 1 1 calc R B 1
H38B H 0.3711 0.0424 0.2552 0.053 Uiso 1 1 calc R B 1
C39 C 0.4516(2) 0.0139(5) 0.35736(17) 0.0214(11) Uani 1 1 d . A .
C40 C 0.4687(2) 0.0075(5) 0.40799(17) 0.0208(11) Uani 1 1 d . . .
C41 C 0.5175(2) 0.0569(5) 0.49823(17) 0.0209(11) Uani 1 1 d . . .
Cl1 Cl 0.12428(11) 0.95947(18) 0.12547(7) 0.0849(8) Uani 1 1 d . . .
Cl2A Cl 0.15631(16) 1.2088(3) 0.07785(13) 0.0858(15) Uani 0.653(6) 1 d P . .
Cl2B Cl 0.09728(18) 1.2560(4) 0.10038(15) 0.0725(17) Uani 0.508(5) 1 d P . .
C1S C 0.0990(3) 1.0974(8) 0.0821(3) 0.071(2) Uani 1 1 d . . .

loop_
_atom_site_aniso_label
_atom_site_aniso_U_11
_atom_site_aniso_U_22
_atom_site_aniso_U_33
_atom_site_aniso_U_23
_atom_site_aniso_U_13
_atom_site_aniso_U_12
Cr 0.0283(5) 0.0225(4) 0.0189(4) 0.0003(3) 0.0027(4) -0.0011(4)
S1 0.0462(10) 0.0379(8) 0.0233(7) -0.0041(6) 0.0123(7) -0.0072(7)
S2 0.0278(11) 0.220(3) 0.0356(11) -0.0374(14) -0.0002(8) -0.0054(14)
S3 0.0380(9) 0.0360(8) 0.0382(9) -0.0097(7) 0.0039(7) 0.0096(7)
S4 0.0443(10) 0.0399(8) 0.0351(9) -0.0148(7) 0.0072(7) 0.0049(7)
S5 0.0307(8) 0.0317(7) 0.0180(7) 0.0012(5) -0.0019(6) 0.0013(6)
S6 0.0321(8) 0.0319(7) 0.0181(7) -0.0024(5) 0.0022(6) 0.0011(6)
S7 0.0314(8) 0.0314(7) 0.0146(7) -0.0009(5) -0.0005(6) 0.0041(6)
S8 0.0229(7) 0.0303(7) 0.0153(6) -0.0008(5) 0.0009(5) 0.0013(6)
S9 0.0299(8) 0.0292(7) 0.0146(6) -0.0012(5) 0.0013(6) -0.0006(6)
S10 0.0258(8) 0.0346(7) 0.0155(7) 0.0005(5) -0.0014(5) 0.0008(6)
S11 0.0359(9) 0.0390(8) 0.0177(7) -0.0006(6) 0.0005(6) 0.0052(7)
S12 0.0286(8) 0.0436(8) 0.0184(7) -0.0029(6) -0.0003(6) 0.0040(6)
S13 0.0266(8) 0.0355(7) 0.0202(7) 0.0016(6) -0.0004(6) 0.0011(6)
S14 0.0564(11) 0.0528(9) 0.0190(8) -0.0042(7) -0.0004(7) 0.0243(8)
S15 0.0276(8) 0.0293(7) 0.0180(7) 0.0011(5) 0.0017(6) 0.0033(6)
S16 0.0322(8) 0.0245(6) 0.0178(7) -0.0005(5) 0.0009(6) 0.0011(6)
S17 0.0270(8) 0.0307(7) 0.0176(7) -0.0009(5) 0.0025(6) 0.0027(6)
S18 0.0263(8) 0.0302(7) 0.0183(7) -0.0017(5) 0.0008(6) 0.0033(6)
S19 0.0328(8) 0.0306(7) 0.0198(7) -0.0033(6) 0.0005(6) 0.0024(6)
S20 0.0261(8) 0.0324(7) 0.0210(7) -0.0024(6) -0.0011(6) 0.0018(6)
S21 0.0404(9) 0.0369(8) 0.0140(7) 0.0016(6) 0.0002(6) -0.0106(7)
S22 0.0265(8) 0.0278(7) 0.0137(6) -0.0017(5) -0.0001(5) -0.0017(6)
S23 0.0284(8) 0.0290(7) 0.0114(6) 0.0001(5) 0.0006(5) -0.0032(6)
S24 0.0309(8) 0.0335(7) 0.0124(6) 0.0010(5) -0.0008(6) -0.0078(6)
N1 0.030(3) 0.020(2) 0.017(2) 0.0006(17) 0.0047(19) -0.0021(19)
N2 0.028(3) 0.018(2) 0.021(2) -0.0016(17) 0.0026(19) 0.0007(19)
N3 0.032(3) 0.031(2) 0.015(2) -0.0011(19) 0.001(2) -0.004(2)
N4 0.037(3) 0.029(2) 0.023(2) 0.0032(19) 0.005(2) -0.002(2)
N5 0.031(3) 0.027(2) 0.021(2) 0.0042(19) 0.001(2) -0.002(2)
N6 0.031(3) 0.031(2) 0.023(2) -0.001(2) 0.003(2) 0.000(2)
C1 0.029(3) 0.028(3) 0.026(3) 0.005(2) 0.006(2) -0.001(2)
C2 0.025(3) 0.036(3) 0.033(3) 0.004(3) 0.003(3) -0.001(2)
C3 0.028(3) 0.031(3) 0.029(3) -0.001(2) -0.006(2) -0.001(3)
C4 0.025(3) 0.025(3) 0.028(3) -0.002(2) 0.000(2) 0.004(2)
C5 0.033(3) 0.022(3) 0.022(3) 0.001(2) 0.001(2) 0.003(2)
C6 0.039(4) 0.031(3) 0.020(3) 0.002(2) -0.002(2) 0.011(3)
C7 0.031(3) 0.030(3) 0.021(3) 0.001(2) 0.006(2) 0.008(2)
C8 0.029(3) 0.019(2) 0.028(3) 0.003(2) 0.010(2) 0.010(2)
C9 0.029(3) 0.015(2) 0.025(3) -0.001(2) 0.005(2) 0.005(2)
C10 0.033(4) 0.023(3) 0.029(3) 0.004(2) 0.013(3) 0.010(2)
C11 0.029(3) 0.017(2) 0.038(3) 0.002(2) 0.014(3) 0.001(2)
C12 0.022(3) 0.029(3) 0.025(3) -0.003(2) 0.003(2) 0.003(2)
C13 0.034(3) 0.025(3) 0.015(3) -0.003(2) -0.004(2) 0.002(2)
C14 0.031(4) 0.057(4) 0.018(3) -0.004(3) 0.007(3) 0.003(3)
C15 0.020(3) 0.036(3) 0.016(3) 0.002(2) 0.000(2) -0.008(2)
C16 0.018(3) 0.032(3) 0.021(3) 0.004(2) 0.002(2) -0.001(2)
C17 0.028(3) 0.032(3) 0.016(3) -0.001(2) 0.000(2) -0.004(2)
C18 0.038(4) 0.042(3) 0.016(3) 0.003(2) 0.002(2) -0.005(3)
C19 0.018(3) 0.028(3) 0.023(3) -0.001(2) 0.004(2) -0.006(2)
C20 0.022(3) 0.026(3) 0.019(3) -0.004(2) 0.002(2) -0.003(2)
C21 0.030(3) 0.027(3) 0.009(2) 0.000(2) 0.003(2) -0.008(2)
C22 0.021(3) 0.022(3) 0.018(3) -0.002(2) 0.001(2) -0.002(2)
C23 0.029(3) 0.029(3) 0.015(3) 0.002(2) 0.002(2) -0.006(2)
C24 0.018(3) 0.032(3) 0.017(3) -0.003(2) 0.001(2) -0.007(2)
C25 0.041(4) 0.044(3) 0.018(3) -0.007(2) -0.006(3) 0.004(3)
C26 0.039(4) 0.047(4) 0.019(3) 0.000(3) 0.002(3) 0.005(3)
C27 0.050(4) 0.088(5) 0.025(3) 0.018(3) 0.013(3) 0.027(4)
C28 0.072(5) 0.068(4) 0.017(3) -0.002(3) -0.002(3) 0.019(4)
C29 0.026(3) 0.026(3) 0.021(3) 0.001(2) 0.004(2) -0.001(2)
C30 0.024(3) 0.024(3) 0.022(3) 0.002(2) 0.005(2) -0.001(2)
C31 0.022(3) 0.024(3) 0.018(3) -0.001(2) 0.004(2) 0.000(2)
C32 0.025(3) 0.028(3) 0.016(3) 0.000(2) 0.001(2) -0.005(2)
C33 0.021(3) 0.029(3) 0.017(3) 0.000(2) -0.001(2) -0.004(2)
C34 0.019(3) 0.027(3) 0.018(3) 0.002(2) 0.000(2) -0.003(2)
C35 0.034(3) 0.037(3) 0.021(3) -0.004(2) 0.003(2) 0.000(3)
C36 0.032(3) 0.039(3) 0.017(3) 0.000(2) -0.004(2) -0.006(3)
C37A 0.028(8) 0.047(7) 0.005(4) -0.003(4) -0.003(4) -0.005(6)
C37B 0.025(13) 0.049(13) 0.015(8) 0.006(8) -0.011(8) -0.020(10)
C38 0.057(5) 0.056(4) 0.017(3) 0.005(3) 0.000(3) -0.015(3)
C39 0.022(3) 0.029(3) 0.011(3) -0.001(2) 0.000(2) 0.004(2)
C40 0.019(3) 0.027(3) 0.017(3) -0.002(2) 0.004(2) -0.001(2)
C41 0.022(3) 0.026(3) 0.013(2) 0.000(2) -0.001(2) -0.001(2)
Cl1 0.144(2) 0.0348(9) 0.0572(12) -0.0020(8) -0.0361(12) -0.0071(11)
Cl2A 0.114(3) 0.0530(19) 0.103(3) -0.0048(17) 0.053(2) -0.0197(18)
Cl2B 0.075(3) 0.056(2) 0.079(3) 0.0079(19) -0.006(2) 0.000(2)
C1S 0.060(5) 0.058(5) 0.090(6) 0.025(4) -0.004(4) -0.002(4)

loop_
_atom_type_symbol
_atom_type_description
_atom_type_scat_dispersion_real
_atom_type_scat_dispersion_imag
_atom_type_scat_source
C C 0.0033 0.0016 'International Tables Vol C Tables 4.2.6.8 and 6.1.1.4'
H H 0.0000 0.0000 'International Tables Vol C Tables 4.2.6.8 and 6.1.1.4'
N N 0.0061 0.0033 'International Tables Vol C Tables 4.2.6.8 and 6.1.1.4'
S S 0.1246 0.1234 'International Tables Vol C Tables 4.2.6.8 and 6.1.1.4'
Cl Cl 0.1484 0.1585 'International Tables Vol C Tables 4.2.6.8 and 6.1.1.4'
Cr Cr 0.3209 0.6236 'International Tables Vol C Tables 4.2.6.8 and 6.1.1.4'

loop_
_geom_angle_atom_site_label_1
_geom_angle_atom_site_label_2
_geom_angle_atom_site_label_3
_geom_angle
_geom_angle_site_symmetry_1
_geom_angle_site_symmetry_3
_geom_angle_publ_flag
N6 Cr N3 90.41(17) . . ?
N6 Cr N5 178.25(18) . . ?
N3 Cr N5 91.34(17) . . ?
N6 Cr N4 90.64(17) . . ?
N3 Cr N4 96.90(17) . . ?
N5 Cr N4 89.20(17) . . ?
N6 Cr N1 90.90(16) . . ?
N3 Cr N1 91.72(16) . . ?
N5 Cr N1 89.00(16) . . ?
N4 Cr N1 171.23(17) . . ?
N6 Cr N2 90.49(16) . . ?
N3 Cr N2 171.52(17) . . ?
N5 Cr N2 87.78(16) . . ?
N4 Cr N2 91.52(17) . . ?
N1 Cr N2 79.84(16) . . ?
C19 S5 C17 95.5(2) . . ?
C19 S6 C18 94.4(2) . . ?
C21 S7 C20 94.0(2) . . ?
C22 S8 C20 94.0(2) . . ?
C21 S9 C23 94.3(2) . . ?
C22 S10 C23 93.9(2) . . ?
C24 S11 C25 95.1(2) . . ?
C24 S12 C26 95.3(2) . . ?
C29 S13 C27 94.9(3) . . ?
C29 S14 C28 96.4(3) . . ?
C31 S15 C30 93.5(2) . . ?
C32 S16 C30 93.3(2) . . ?
C31 S17 C33 93.9(2) . . ?
C32 S18 C33 93.6(2) . . ?
C34 S19 C35 95.0(2) . . ?
C34 S20 C36 95.5(2) . . ?
C39 S21 C37B 94.6(5) . . ?
C39 S21 C37A 94.9(4) . . ?
C37B S21 C37A 29.8(8) . . ?
C39 S22 C38 94.9(2) . . ?
C41 S23 C40 93.5(2) . . ?
C41 S24 C40 93.8(2) . 3_656 ?
C1 N1 C5 118.1(4) . . ?
C1 N1 Cr 128.5(3) . . ?
C5 N1 Cr 113.4(3) . . ?
C12 N2 C9 118.2(4) . . ?
C12 N2 Cr 129.4(3) . . ?
C9 N2 Cr 112.2(3) . . ?
C13 N3 Cr 170.0(4) . . ?
C14 N4 Cr 162.5(4) . . ?
C15 N5 Cr 167.4(4) . . ?
C16 N6 Cr 168.1(4) . . ?
N1 C1 C2 122.0(5) . . ?
C3 C2 C1 120.5(5) . . ?
C2 C3 C4 119.0(5) . . ?
C5 C4 C3 117.3(5) . . ?
C5 C4 C6 118.1(5) . . ?
C3 C4 C6 124.6(5) . . ?
N1 C5 C4 123.1(5) . . ?
N1 C5 C9 116.6(4) . . ?
C4 C5 C9 120.3(5) . . ?
C7 C6 C4 121.4(5) . . ?
C6 C7 C8 121.7(5) . . ?
C10 C8 C9 117.3(5) . . ?
C10 C8 C7 124.5(5) . . ?
C9 C8 C7 118.2(5) . . ?
N2 C9 C8 122.6(5) . . ?
N2 C9 C5 117.1(4) . . ?
C8 C9 C5 120.3(5) . . ?
C11 C10 C8 119.6(5) . . ?
C10 C11 C12 119.7(5) . . ?
N2 C12 C11 122.5(5) . . ?
N3 C13 S1 179.3(5) . . ?
N4 C14 S2 178.3(6) . . ?
N5 C15 S3 179.4(5) . . ?
N6 C16 S4 179.6(6) . . ?
C18 C17 S5 107.9(3) . . ?
C17 C18 S6 108.7(3) . . ?
C20 C19 S6 122.5(4) . . ?
C20 C19 S5 121.1(4) . . ?
S6 C19 S5 116.4(3) . . ?
C19 C20 S7 121.3(4) . . ?
C19 C20 S8 122.7(4) . . ?
S7 C20 S8 116.0(3) . . ?
C22 C21 S7 118.2(4) . . ?
C22 C21 S9 118.0(4) . . ?
S7 C21 S9 123.8(3) . . ?
C21 C22 S8 117.9(4) . . ?
C21 C22 S10 118.0(4) . . ?
S8 C22 S10 124.1(3) . . ?
C24 C23 S9 122.5(4) . . ?
C24 C23 S10 121.7(4) . . ?
S9 C23 S10 115.8(3) . . ?
C23 C24 S11 122.4(4) . . ?
C23 C24 S12 122.7(4) . . ?
S11 C24 S12 115.0(3) . . ?
C26 C25 S11 107.5(3) . . ?
C25 C26 S12 107.1(4) . . ?
C28 C27 S13 109.7(4) . . ?
C27 C28 S14 111.3(4) . . ?
C30 C29 S14 122.1(4) . . ?
C30 C29 S13 122.9(4) . . ?
S14 C29 S13 115.0(3) . . ?
C29 C30 S15 123.2(4) . . ?
C29 C30 S16 120.9(4) . . ?
S15 C30 S16 116.0(3) . . ?
C32 C31 S15 118.7(4) . . ?
C32 C31 S17 117.9(4) . . ?
S15 C31 S17 123.1(3) . . ?
C31 C32 S18 118.7(4) . . ?
C31 C32 S16 118.2(4) . . ?
S18 C32 S16 123.1(3) . . ?
C34 C33 S17 123.2(4) . . ?
C34 C33 S18 120.9(4) . . ?
S17 C33 S18 115.9(3) . . ?
C33 C34 S19 122.6(4) . . ?
C33 C34 S20 121.5(4) . . ?
S19 C34 S20 115.9(3) . . ?
C36 C35 S19 108.4(4) . . ?
C35 C36 S20 108.6(3) . . ?
C38 C37A S21 110.0(7) . . ?
C38 C37B S21 114.2(13) . . ?
C37B C38 C37A 37.6(10) . . ?
C37B C38 S22 113.5(8) . . ?
C37A C38 S22 111.5(5) . . ?
C40 C39 S21 121.3(4) . . ?
C40 C39 S22 122.7(4) . . ?
S21 C39 S22 115.9(3) . . ?
C39 C40 S24 122.8(4) . 3_656 ?
C39 C40 S23 121.4(4) . . ?
S24 C40 S23 115.8(3) 3_656 . ?
C41 C41 S23 119.2(5) 3_656 . ?
C41 C41 S24 117.8(5) 3_656 . ?
S23 C41 S24 123.0(3) . . ?
Cl2B Cl2A C1S 53.4(3) . . ?
C1S Cl2B Cl2A 64.5(4) . . ?
Cl2B C1S Cl2A 62.0(3) . . ?
Cl2B C1S Cl1 119.1(5) . . ?
Cl2A C1S Cl1 106.4(4) . . ?

loop_
_geom_bond_atom_site_label_1
_geom_bond_atom_site_label_2
_geom_bond_distance
_geom_bond_site_symmetry_2
_geom_bond_publ_flag
Cr N6 1.978(4) . ?
Cr N3 1.987(4) . ?
Cr N5 1.990(4) . ?
Cr N4 1.997(5) . ?
Cr N1 2.072(4) . ?
Cr N2 2.092(4) . ?
S1 C13 1.613(6) . ?
S2 C14 1.612(6) . ?
S3 C15 1.622(6) . ?
S4 C16 1.624(5) . ?
S5 C19 1.746(5) . ?
S5 C17 1.806(5) . ?
S6 C19 1.738(5) . ?
S6 C18 1.825(5) . ?
S7 C21 1.724(5) . ?
S7 C20 1.758(5) . ?
S8 C22 1.729(5) . ?
S8 C20 1.760(5) . ?
S9 C21 1.740(5) . ?
S9 C23 1.757(5) . ?
S10 C22 1.740(5) . ?
S10 C23 1.778(5) . ?
S11 C24 1.752(5) . ?
S11 C25 1.811(5) . ?
S12 C24 1.763(5) . ?
S12 C26 1.808(5) . ?
S13 C29 1.756(5) . ?
S13 C27 1.804(6) . ?
S14 C29 1.747(5) . ?
S14 C28 1.785(6) . ?
S15 C31 1.738(5) . ?
S15 C30 1.764(5) . ?
S16 C32 1.746(5) . ?
S16 C30 1.775(5) . ?
S17 C31 1.743(5) . ?
S17 C33 1.757(5) . ?
S18 C32 1.735(5) . ?
S18 C33 1.768(5) . ?
S19 C34 1.747(5) . ?
S19 C35 1.812(5) . ?
S20 C34 1.749(5) . ?
S20 C36 1.810(5) . ?
S21 C39 1.745(5) . ?
S21 C37B 1.790(15) . ?
S21 C37A 1.796(9) . ?
S22 C39 1.750(5) . ?
S22 C38 1.813(5) . ?
S23 C41 1.735(5) . ?
S23 C40 1.774(5) . ?
S24 C41 1.747(5) . ?
S24 C40 1.771(5) 3_656 ?
N1 C1 1.329(6) . ?
N1 C5 1.367(6) . ?
N2 C12 1.322(6) . ?
N2 C9 1.370(6) . ?
N3 C13 1.168(6) . ?
N4 C14 1.155(7) . ?
N5 C15 1.169(6) . ?
N6 C16 1.157(6) . ?
C1 C2 1.393(7) . ?
C2 C3 1.368(7) . ?
C3 C4 1.405(7) . ?
C4 C5 1.399(7) . ?
C4 C6 1.453(7) . ?
C5 C9 1.436(7) . ?
C6 C7 1.341(7) . ?
C7 C8 1.434(7) . ?
C8 C10 1.399(7) . ?
C8 C9 1.409(7) . ?
C10 C11 1.370(7) . ?
C11 C12 1.402(7) . ?
C17 C18 1.513(7) . ?
C19 C20 1.368(7) . ?
C21 C22 1.360(7) . ?
C23 C24 1.357(7) . ?
C25 C26 1.529(7) . ?
C27 C28 1.486(8) . ?
C29 C30 1.348(7) . ?
C31 C32 1.340(7) . ?
C33 C34 1.357(6) . ?
C35 C36 1.518(7) . ?
C37A C38 1.465(13) . ?
C37B C38 1.390(19) . ?
C39 C40 1.361(7) . ?
C40 S24 1.771(5) 3_656 ?
C41 C41 1.343(9) 3_656 ?
Cl1 C1S 1.751(7) . ?
Cl2A Cl2B 1.682(5) . ?
Cl2A C1S 1.720(8) . ?
Cl2B C1S 1.529(8) . ?
